data_7248035
loop_
_publ_author_name
'Zhu, Yujing'
'Shi, Xiaoju'
'Li, Duanxiu'
'Li, Shuang'
'Wang, Lin'
'Deng, Zongwu'
'Huang, Shaohua'
'Zhang, Hailu'

_publ_section_title
;
 Sustained release of matrine via salt formation with hesperetin
;
_journal_issue 8
_journal_name_full CrystEngComm
_journal_page_first 1090
_journal_page_last 1098
_journal_paper_doi 10.1039/D3CE01129A
_journal_volume 26
_journal_year 2024
_chemical_absolute_configuration ad
_chemical_formula_moiety 'C16 H13 O6, C15 H25 N2 O'
_chemical_formula_sum 'C31 H38 N2 O7'
_chemical_formula_weight 550.63
_space_group_crystal_system orthorhombic
_space_group_IT_number 19
_space_group_name_Hall 'P 2ac 2ab'
_space_group_name_H-M_alt 'P 21 21 21'
_atom_sites_solution_hydrogens mixed
_atom_sites_solution_primary iterative
_audit_creation_date 2023-12-20
_audit_creation_method
;
Olex2 1.3
(compiled 2020.11.12 svn.r5f609507 for OlexSys, GUI svn.r6408)
;
_audit_update_record
;
2023-12-28 deposited with the CCDC.	2024-01-17 downloaded from the CCDC.
;
_cell_angle_alpha 90
_cell_angle_beta 90
_cell_angle_gamma 90
_cell_formula_units_Z 4
_cell_length_a 8.39690(10)
_cell_length_b 10.20610(10)
_cell_length_c 31.5288(4)
_cell_measurement_reflns_used 10073
_cell_measurement_temperature 212.99(10)
_cell_measurement_theta_max 76.2750
_cell_measurement_theta_min 4.5500
_cell_volume 2702.01(5)
_computing_cell_refinement 'CrysAlisPro 1.171.42.49 (Rigaku OD, 2022)'
_computing_data_collection 'CrysAlisPro 1.171.42.49 (Rigaku OD, 2022)'
_computing_data_reduction 'CrysAlisPro 1.171.42.49 (Rigaku OD, 2022)'
_computing_molecular_graphics 'Olex2 1.3 (Dolomanov et al., 2009)'
_computing_publication_material 'Olex2 1.3 (Dolomanov et al., 2009)'
_computing_structure_refinement 'SHELXL 2018/3 (Sheldrick, 2015)'
_computing_structure_solution 'olex2.solve 1.3 (Bourhis et al., 2015)'
_diffrn_ambient_temperature 213.15
_diffrn_detector_area_resol_mean 10.0000
_diffrn_detector_type HyPix
_diffrn_measured_fraction_theta_full 0.997
_diffrn_measured_fraction_theta_max 0.959
_diffrn_measurement_details
;
List of Runs (angles in degrees, time in seconds):

  # Type    Start    End  Width  t~exp~   \w     \q     \k     \f   Frames
#--------------------------------------------------------------------------
  1  \w     63.00 122.00   1.00    0.10    --   48.42-164.00 162.00   59
  2  \w     34.00 105.00   1.00    0.20    --  106.65 -99.00 120.00   71
  3  \w    -95.00 -58.00   1.00    0.20    --  -91.75 164.00-172.00   37
  4  \w   -138.00 -79.00   1.00    0.20    --  -91.75-116.00 -48.00   59
  5  \w   -143.00-117.00   1.00    0.20    --  -91.75 -82.00-160.00   26
  6  \w   -120.00 -73.00   1.00    0.10    --  -48.42-125.00 -30.00   47
  7  \w    -24.00  39.00   1.00    0.10    --   48.42 -38.00 -60.00   63
  8  \w     36.00  65.00   1.00    0.20    --  106.65 -57.00-180.00   29
  9  \w     52.00  87.00   1.00    0.20    --  106.65 -77.00 -90.00   35
 10  \w     34.00  66.00   1.00    0.20    --  106.65 -57.00 -90.00   32
 11  \w     99.00 178.00   1.00    0.20    --  106.65  41.00 176.00   79
 12  \w   -108.00 -79.00   1.00    0.20    --  -91.75 -41.00  23.00   29
 13  \w    -66.00 -22.00   1.00    0.20    --  -91.75  57.00  30.00   44
 14  \w    143.00 169.00   1.00    0.20    --  106.65  57.00-150.00   26
 15  \w     92.00 136.00   1.00    0.20    --  106.65  57.00-150.00   44
 16  \w     95.00 170.00   1.00    0.20    --  106.65 125.00   0.00   75
;
_diffrn_measurement_device 'four-circle diffractometer'
_diffrn_measurement_device_type 'XtaLAB Synergy, Dualflex, HyPix'
_diffrn_measurement_method '\w scans'
_diffrn_radiation_type CuK\a
_diffrn_radiation_wavelength 1.54184
_diffrn_reflns_av_R_equivalents 0.0357
_diffrn_reflns_av_unetI/netI 0.0380
_diffrn_reflns_Laue_measured_fraction_full 0.997
_diffrn_reflns_Laue_measured_fraction_max 0.959
_diffrn_reflns_limit_h_max 10
_diffrn_reflns_limit_h_min -10
_diffrn_reflns_limit_k_max 12
_diffrn_reflns_limit_k_min -11
_diffrn_reflns_limit_l_max 37
_diffrn_reflns_limit_l_min -39
_diffrn_reflns_number 14592
_diffrn_reflns_point_group_measured_fraction_full 0.991
_diffrn_reflns_point_group_measured_fraction_max 0.933
_diffrn_reflns_theta_full 67.684
_diffrn_reflns_theta_max 76.422
_diffrn_reflns_theta_min 4.554
_exptl_absorpt_coefficient_mu 0.782
_exptl_absorpt_correction_T_max 1.00000
_exptl_absorpt_correction_T_min 0.62347
_exptl_absorpt_correction_type multi-scan
_exptl_absorpt_process_details
;
CrysAlisPro 1.171.42.49 (Rigaku Oxford Diffraction, 2022)
Empirical absorption correction using spherical harmonics,
implemented in SCALE3 ABSPACK scaling algorithm.
;
_exptl_crystal_colour colourless
_exptl_crystal_colour_primary colourless
_exptl_crystal_density_diffrn 1.354
_exptl_crystal_description block
_exptl_crystal_F_000 1176
_exptl_crystal_size_max 0.2
_exptl_crystal_size_mid 0.2
_exptl_crystal_size_min 0.1
_refine_diff_density_max 0.796
_refine_diff_density_min -0.240
_refine_diff_density_rms 0.065
_refine_ls_abs_structure_details
;
 Flack x determined using 1966 quotients [(I+)-(I-)]/[(I+)+(I-)]
 (Parsons, Flack and Wagner, Acta Cryst. B69 (2013) 249-259).
;
_refine_ls_abs_structure_Flack 0.07(9)
_refine_ls_extinction_method none
_refine_ls_goodness_of_fit_ref 1.099
_refine_ls_hydrogen_treatment constr
_refine_ls_matrix_type full
_refine_ls_number_parameters 399
_refine_ls_number_reflns 5298
_refine_ls_number_restraints 3
_refine_ls_restrained_S_all 1.106
_refine_ls_R_factor_all 0.0448
_refine_ls_R_factor_gt 0.0417
_refine_ls_shift/su_max 0.001
_refine_ls_shift/su_mean 0.000
_refine_ls_structure_factor_coef Fsqd
_refine_ls_weighting_details 'w=1/[\s^2^(Fo^2^)+(0.0732P)^2^+0.2622P] where P=(Fo^2^+2Fc^2^)/3'
_refine_ls_weighting_scheme calc
_refine_ls_wR_factor_gt 0.1139
_refine_ls_wR_factor_ref 0.1201
_reflns_Friedel_coverage 0.704
_reflns_Friedel_fraction_full 0.983
_reflns_Friedel_fraction_max 0.898
_reflns_number_gt 5019
_reflns_number_total 5298
_reflns_threshold_expression 'I > 2\s(I)'
_cod_data_source_file d3ce01129a2.cif
_cod_data_source_block MAT_HES
_cod_depositor_comments 'Adding full bibliography for 7248035--7248036.cif.'
_cod_database_code 7248035
_shelx_shelxl_version_number 2018/3
_shelx_space_group_comment
;
The symmetry employed for this shelxl refinement is uniquely defined
by the following loop, which should always be used as a source of
symmetry information in preference to the above space-group names.
They are only intended as comments.
;
_olex2_refinement_description
;
1. Fixed Uiso
 At 1.2 times of:
  All C(H) groups, All C(H,H) groups, All N(H) groups, All O(H) groups
 At 1.5 times of:
  All C(H,H,H) groups
2. Restrained distances
 H3-O3
 0.82 with sigma of 0.02
 H5A-O5
 0.82 with sigma of 0.02
 H2-N2
 0.87 with sigma of 0.02
3. Others
 Sof(C22B)=Sof(H22B)=Sof(C21B)=Sof(H21C)=Sof(H21D)=Sof(C20B)=Sof(O4B)=1-FVAR(1)
 Sof(O4A)=Sof(C20A)=Sof(C21A)=Sof(H21A)=Sof(H21B)=Sof(C22A)=Sof(H22A)=FVAR(1)
4.a Riding coordinates:
 O5(H5A), O3(H3), N2(H2)
4.b Ternary CH refined with riding coordinates:
 C15(H15), C6(H6), C5(H5), C13(H13), C22A(H22A), C22B(H22B)
4.c Secondary CH2 refined with riding coordinates:
 C10(H10A,H10B), C11(H11A,H11B), C8(H8A,H8B), C14(H14A,H14B), C12(H12A,H12B),
 C9(H9A,H9B), C7(H7A,H7B), C4(H4A,H4B), C2(H2A,H2B), C3(H3A,H3B), C21A(H21A,
 H21B), C21B(H21C,H21D)
4.d Aromatic/amide H refined with riding coordinates:
 C30(H30), C17(H17), C24(H24), C27(H27), C28(H28)
4.e Idealised Me refined as rotating group:
 C31(H31A,H31B,H31C)
;
_olex2_submission_special_instructions 'No special instructions were received'
_oxdiff_exptl_absorpt_empirical_details
;
Empirical correction (ABSPACK) includes:
- Absorption correction using spherical harmonics
- Frame scaling
;

loop_
_space_group_symop_operation_xyz
'x, y, z'
'-x+1/2, -y, z+1/2'
'-x, y+1/2, -z+1/2'
'x+1/2, -y+1/2, -z'

loop_
_atom_site_label
_atom_site_type_symbol
_atom_site_fract_x
_atom_site_fract_y
_atom_site_fract_z
_atom_site_U_iso_or_equiv
_atom_site_adp_type
_atom_site_occupancy
_atom_site_site_symmetry_order
_atom_site_calc_flag
_atom_site_refinement_flags_posn
_atom_site_refinement_flags_adp
_atom_site_refinement_flags_occupancy
_atom_site_disorder_assembly
_atom_site_disorder_group
O2 O 0.4818(2) 0.94641(18) 0.62158(6) 0.0358(4) Uani 1 1 d . . . . .
O5 O 0.6338(2) -0.00107(19) 0.55221(6) 0.0454(5) Uani 1 1 d D . . . .
H5A H 0.582245 -0.012404 0.574682 0.054 Uiso 1 1 d DR U . . .
O6 O 0.8273(2) 0.0528(2) 0.49008(6) 0.0432(4) Uani 1 1 d . . . . .
O7 O 0.6992(3) 0.52577(17) 0.60661(6) 0.0434(5) Uani 1 1 d . . . . .
O3 O 0.6425(3) 0.7199(2) 0.74478(6) 0.0485(5) Uani 1 1 d D . . . .
H3 H 0.674546 0.636054 0.747863 0.058 Uiso 1 1 d DR U . . .
N2 N 0.1793(2) 0.97568(19) 0.59540(6) 0.0317(4) Uani 1 1 d D . . . .
H2 H 0.281223 0.932209 0.605538 0.038 Uiso 1 1 d DR U . . .
N1 N 0.1567(3) 0.6471(2) 0.64267(7) 0.0372(5) Uani 1 1 d . . . . .
O4A O 0.7172(12) 0.4762(8) 0.7371(3) 0.0549(18) Uani 0.641(17) 1 d . . P A 1
O1 O 0.2267(4) 0.4350(2) 0.63499(8) 0.0738(8) Uani 1 1 d . . . . .
C26 C 0.8197(3) 0.1433(2) 0.52171(8) 0.0328(5) Uani 1 1 d . . . . .
C15 C 0.0394(3) 0.8841(3) 0.60175(8) 0.0338(5) Uani 1 1 d . . . . .
H15 H -0.056580 0.928781 0.590645 0.041 Uiso 1 1 calc R U . . .
C19 C 0.6715(3) 0.6146(2) 0.67726(8) 0.0340(5) Uani 1 1 d . . . . .
C29 C 0.6574(3) 0.6264(2) 0.63280(8) 0.0320(5) Uani 1 1 d . . . . .
C25 C 0.7159(3) 0.1122(2) 0.55524(7) 0.0343(5) Uani 1 1 d . . . . .
C16 C 0.5489(3) 0.8446(2) 0.63923(8) 0.0304(5) Uani 1 1 d . . . . .
C30 C 0.6011(3) 0.7383(2) 0.61396(7) 0.0317(5) Uani 1 1 d . . . . .
H30 H 0.597244 0.744420 0.584230 0.038 Uiso 1 1 calc R U . . .
C17 C 0.5676(3) 0.8370(2) 0.68374(8) 0.0346(5) Uani 1 1 d . . . . .
H17 H 0.539103 0.908780 0.700810 0.042 Uiso 1 1 calc R U . . .
C18 C 0.6271(3) 0.7257(3) 0.70208(7) 0.0347(5) Uani 1 1 d . . . . .
C10 C 0.2096(3) 1.0012(3) 0.54924(8) 0.0397(6) Uani 1 1 d . . . . .
H10A H 0.303202 1.057836 0.546300 0.048 Uiso 1 1 calc R U . . .
H10B H 0.118076 1.047371 0.537069 0.048 Uiso 1 1 calc R U . . .
C6 C 0.0112(3) 0.8569(3) 0.64890(8) 0.0377(5) Uani 1 1 d . . . . .
H6 H -0.091163 0.809129 0.650956 0.045 Uiso 1 1 calc R U . . .
C24 C 0.7021(4) 0.1988(3) 0.58908(8) 0.0409(6) Uani 1 1 d . . . . .
H24 H 0.632921 0.178597 0.611585 0.049 Uiso 1 1 calc R U . . .
C11 C 0.2371(4) 0.8759(3) 0.52505(8) 0.0435(6) Uani 1 1 d . . . . .
H11A H 0.334524 0.833784 0.535382 0.052 Uiso 1 1 calc R U . . .
H11B H 0.251804 0.896080 0.494915 0.052 Uiso 1 1 calc R U . . .
C5 C 0.1389(3) 0.7676(3) 0.66856(7) 0.0348(5) Uani 1 1 d . . . . .
H5 H 0.241570 0.815204 0.668047 0.042 Uiso 1 1 calc R U . . .
C27 C 0.9055(3) 0.2593(3) 0.52320(8) 0.0395(6) Uani 1 1 d . . . . .
H27 H 0.974868 0.280696 0.500840 0.047 Uiso 1 1 calc R U . . .
C8 C 0.1284(4) 1.0793(3) 0.66531(9) 0.0459(7) Uani 1 1 d . . . . .
H8A H 0.107297 1.162742 0.679621 0.055 Uiso 1 1 calc R U . . .
H8B H 0.225463 1.041647 0.677532 0.055 Uiso 1 1 calc R U . . .
C13 C 0.0597(3) 0.7566(3) 0.57686(8) 0.0354(5) Uani 1 1 d . . . . .
H13 H -0.043300 0.709564 0.577993 0.043 Uiso 1 1 calc R U . . .
C14 C 0.1841(3) 0.6685(3) 0.59730(8) 0.0349(5) Uani 1 1 d . . . . .
H14A H 0.184017 0.583594 0.582772 0.042 Uiso 1 1 calc R U . . .
H14B H 0.289506 0.707887 0.593415 0.042 Uiso 1 1 calc R U . . .
C12 C 0.0972(4) 0.7820(3) 0.53018(8) 0.0441(6) Uani 1 1 d . . . . .
H12A H 0.122480 0.698738 0.516220 0.053 Uiso 1 1 calc R U . . .
H12B H 0.003105 0.819074 0.516257 0.053 Uiso 1 1 calc R U . . .
C9 C 0.1532(4) 1.1035(2) 0.61820(9) 0.0409(6) Uani 1 1 d . . . . .
H9A H 0.059669 1.147806 0.606412 0.049 Uiso 1 1 calc R U . . .
H9B H 0.245838 1.160485 0.614060 0.049 Uiso 1 1 calc R U . . .
C23 C 0.7889(5) 0.3147(3) 0.59021(9) 0.0496(7) Uani 1 1 d . . . . .
C1 C 0.1966(4) 0.5271(3) 0.65828(10) 0.0503(7) Uani 1 1 d . . . . .
C7 C -0.0109(4) 0.9861(3) 0.67267(9) 0.0495(7) Uani 1 1 d . . . . .
H7A H -0.109631 1.028036 0.663185 0.059 Uiso 1 1 calc R U . . .
H7B H -0.020793 0.968249 0.703097 0.059 Uiso 1 1 calc R U . . .
C28 C 0.8902(4) 0.3438(3) 0.55726(9) 0.0476(7) Uani 1 1 d . . . . .
H28 H 0.949542 0.421846 0.557879 0.057 Uiso 1 1 calc R U . . .
C4 C 0.1005(4) 0.7343(3) 0.71439(8) 0.0457(6) Uani 1 1 d . . . . .
H4A H 0.107946 0.813651 0.731778 0.055 Uiso 1 1 calc R U . . .
H4B H -0.008811 0.701203 0.716290 0.055 Uiso 1 1 calc R U . . .
C31 C 0.9325(4) 0.0813(3) 0.45567(9) 0.0513(7) Uani 1 1 d . . . . .
H31A H 0.934691 0.007578 0.436252 0.077 Uiso 1 1 calc R U . . .
H31B H 1.038883 0.096811 0.466579 0.077 Uiso 1 1 calc R U . . .
H31C H 0.895452 0.158726 0.440827 0.077 Uiso 1 1 calc R U . . .
C2 C 0.1953(5) 0.5072(4) 0.70596(11) 0.0632(9) Uani 1 1 d . . . . .
H2A H 0.094755 0.465233 0.714027 0.076 Uiso 1 1 calc R U . . .
H2B H 0.281933 0.447325 0.713619 0.076 Uiso 1 1 calc R U . . .
C3 C 0.2138(4) 0.6327(4) 0.73109(9) 0.0582(9) Uani 1 1 d . . . . .
H3A H 0.191512 0.615965 0.761109 0.070 Uiso 1 1 calc R U . . .
H3B H 0.323478 0.664722 0.728675 0.070 Uiso 1 1 calc R U . . .
C20A C 0.7019(12) 0.4919(11) 0.6971(3) 0.0377(17) Uani 0.641(17) 1 d . . P A 1
C21A C 0.7167(14) 0.3751(6) 0.66804(17) 0.0498(18) Uani 0.641(17) 1 d . . P A 1
H21A H 0.611576 0.335894 0.663422 0.060 Uiso 0.641(17) 1 calc R U P A 1
H21B H 0.785710 0.308893 0.681037 0.060 Uiso 0.641(17) 1 calc R U P A 1
C22A C 0.7870(11) 0.4190(5) 0.62579(15) 0.0350(14) Uani 0.641(17) 1 d . . P A 1
H22A H 0.897738 0.448527 0.630758 0.042 Uiso 0.641(17) 1 calc R U P A 1
C22B C 0.708(2) 0.4059(8) 0.6224(3) 0.040(3) Uani 0.359(17) 1 d . . P A 2
H22B H 0.598507 0.373514 0.627937 0.048 Uiso 0.359(17) 1 calc R U P A 2
C21B C 0.8032(19) 0.3968(10) 0.6628(3) 0.041(3) Uani 0.359(17) 1 d . . P A 2
H21C H 0.786340 0.310636 0.675700 0.050 Uiso 0.359(17) 1 calc R U P A 2
H21D H 0.916714 0.405036 0.656020 0.050 Uiso 0.359(17) 1 calc R U P A 2
C20B C 0.7578(16) 0.501(2) 0.6938(6) 0.039(3) Uani 0.359(17) 1 d . . P A 2
O4B O 0.7777(19) 0.4906(17) 0.7310(5) 0.056(3) Uani 0.359(17) 1 d . . P A 2

loop_
_atom_site_aniso_label
_atom_site_aniso_U_11
_atom_site_aniso_U_22
_atom_site_aniso_U_33
_atom_site_aniso_U_23
_atom_site_aniso_U_13
_atom_site_aniso_U_12
O2 0.0322(8) 0.0330(8) 0.0422(9) 0.0064(7) 0.0040(7) 0.0066(7)
O5 0.0463(10) 0.0467(10) 0.0431(9) 0.0017(8) 0.0109(8) -0.0099(8)
O6 0.0451(10) 0.0478(10) 0.0366(9) -0.0045(8) 0.0111(8) -0.0076(8)
O7 0.0611(12) 0.0327(9) 0.0365(9) -0.0040(7) -0.0139(8) 0.0142(8)
O3 0.0648(13) 0.0497(11) 0.0310(9) 0.0000(8) -0.0073(9) 0.0033(10)
N2 0.0321(10) 0.0309(10) 0.0323(10) 0.0007(8) -0.0004(7) 0.0056(8)
N1 0.0379(11) 0.0390(11) 0.0347(10) 0.0048(9) 0.0010(8) -0.0025(9)
O4A 0.093(5) 0.043(3) 0.030(2) 0.0055(18) -0.005(3) 0.010(3)
O1 0.110(2) 0.0470(12) 0.0640(14) 0.0105(11) 0.0150(15) 0.0246(14)
C26 0.0318(11) 0.0322(11) 0.0345(11) 0.0040(9) 0.0005(9) 0.0050(9)
C15 0.0250(10) 0.0418(12) 0.0346(12) 0.0001(10) -0.0018(9) 0.0037(9)
C19 0.0337(12) 0.0322(11) 0.0362(11) 0.0027(10) -0.0097(9) -0.0015(10)
C29 0.0312(11) 0.0287(11) 0.0362(12) -0.0017(9) -0.0067(9) -0.0001(9)
C25 0.0329(11) 0.0344(11) 0.0356(12) 0.0079(10) 0.0009(9) 0.0060(10)
C16 0.0225(9) 0.0290(11) 0.0398(11) 0.0028(10) 0.0006(8) -0.0009(9)
C30 0.0305(11) 0.0334(12) 0.0312(11) 0.0011(9) -0.0041(9) 0.0024(9)
C17 0.0319(11) 0.0348(12) 0.0371(12) -0.0026(10) 0.0026(9) 0.0023(10)
C18 0.0319(12) 0.0411(13) 0.0310(11) 0.0001(10) -0.0030(9) -0.0039(10)
C10 0.0436(13) 0.0416(13) 0.0339(12) 0.0083(10) -0.0011(10) 0.0049(11)
C6 0.0272(11) 0.0497(14) 0.0362(12) -0.0020(11) 0.0044(9) -0.0013(10)
C24 0.0502(15) 0.0351(12) 0.0375(12) 0.0066(10) 0.0069(11) 0.0141(11)
C11 0.0485(15) 0.0541(15) 0.0280(11) 0.0023(11) 0.0023(11) 0.0080(13)
C5 0.0320(11) 0.0398(13) 0.0326(11) 0.0024(9) 0.0007(9) -0.0082(10)
C27 0.0373(12) 0.0378(13) 0.0433(13) 0.0104(11) 0.0016(10) 0.0026(10)
C8 0.0544(17) 0.0405(14) 0.0429(14) -0.0104(11) -0.0008(12) 0.0114(12)
C13 0.0309(11) 0.0412(13) 0.0342(12) -0.0031(10) -0.0044(9) -0.0011(10)
C14 0.0342(12) 0.0370(12) 0.0336(11) 0.0001(10) 0.0008(9) 0.0007(10)
C12 0.0494(15) 0.0497(15) 0.0330(12) -0.0051(11) -0.0100(11) 0.0037(12)
C9 0.0453(14) 0.0314(12) 0.0460(14) -0.0036(10) -0.0026(11) 0.0096(11)
C23 0.077(2) 0.0295(12) 0.0422(14) 0.0040(11) 0.0004(14) 0.0137(13)
C1 0.0518(16) 0.0480(16) 0.0510(15) 0.0141(13) 0.0048(13) 0.0059(13)
C7 0.0461(15) 0.0603(18) 0.0420(14) -0.0079(13) 0.0100(12) 0.0110(14)
C28 0.0608(18) 0.0278(12) 0.0544(15) 0.0065(11) -0.0047(14) -0.0011(12)
C4 0.0471(15) 0.0572(17) 0.0328(12) 0.0020(12) 0.0021(11) -0.0182(13)
C31 0.0477(16) 0.070(2) 0.0359(13) -0.0011(13) 0.0094(12) -0.0082(15)
C2 0.071(2) 0.064(2) 0.0546(18) 0.0241(16) 0.0062(15) 0.0051(18)
C3 0.0542(17) 0.081(2) 0.0395(14) 0.0246(15) -0.0060(13) -0.0233(17)
C20A 0.039(4) 0.039(3) 0.035(3) 0.0041(19) -0.010(4) 0.003(4)
C21A 0.077(5) 0.033(2) 0.039(2) 0.0046(18) -0.001(3) 0.003(3)
C22A 0.037(3) 0.027(2) 0.041(2) 0.0001(16) -0.010(2) 0.006(2)
C22B 0.044(7) 0.029(4) 0.047(4) -0.001(3) -0.013(4) -0.003(4)
C21B 0.056(7) 0.027(4) 0.041(5) 0.005(3) -0.014(5) 0.009(4)
C20B 0.025(6) 0.040(5) 0.051(7) 0.002(4) -0.012(6) 0.000(6)
O4B 0.075(8) 0.061(6) 0.031(5) 0.017(4) -0.013(5) 0.009(6)

loop_
_atom_type_symbol
_atom_type_description
_atom_type_scat_dispersion_real
_atom_type_scat_dispersion_imag
_atom_type_scat_source
C C 0.0181 0.0091 'International Tables Vol C Tables 4.2.6.8 and 6.1.1.4'
H H 0.0000 0.0000 'International Tables Vol C Tables 4.2.6.8 and 6.1.1.4'
N N 0.0311 0.0180 'International Tables Vol C Tables 4.2.6.8 and 6.1.1.4'
O O 0.0492 0.0322 'International Tables Vol C Tables 4.2.6.8 and 6.1.1.4'

loop_
_geom_angle_atom_site_label_1
_geom_angle_atom_site_label_2
_geom_angle_atom_site_label_3
_geom_angle
_geom_angle_site_symmetry_1
_geom_angle_site_symmetry_3
_geom_angle_publ_flag
C25 O5 H5A 108.8 . . ?
C26 O6 C31 116.6(2) . . ?
C29 O7 C22A 116.4(3) . . ?
C22B O7 C29 118.8(4) . . ?
C18 O3 H3 100.2 . . ?
C15 N2 H2 110.0 . . ?
C10 N2 H2 103.8 . . ?
C10 N2 C15 111.53(19) . . ?
C10 N2 C9 109.74(19) . . ?
C9 N2 H2 110.5 . . ?
C9 N2 C15 111.02(19) . . ?
C14 N1 C5 115.45(19) . . ?
C1 N1 C5 124.9(2) . . ?
C1 N1 C14 116.6(2) . . ?
O6 C26 C25 115.3(2) . . ?
O6 C26 C27 125.4(2) . . ?
C27 C26 C25 119.3(2) . . ?
N2 C15 H15 107.5 . . ?
N2 C15 C6 111.14(19) . . ?
N2 C15 C13 111.77(19) . . ?
C6 C15 H15 107.5 . . ?
C13 C15 H15 107.5 . . ?
C13 C15 C6 111.2(2) . . ?
C29 C19 C18 117.0(2) . . ?
C29 C19 C20A 121.8(5) . . ?
C29 C19 C20B 117.6(8) . . ?
C18 C19 C20B 124.3(8) . . ?
C20A C19 C18 120.3(5) . . ?
O7 C29 C19 121.0(2) . . ?
O7 C29 C30 117.0(2) . . ?
C30 C29 C19 122.0(2) . . ?
O5 C25 C26 117.2(2) . . ?
O5 C25 C24 123.8(2) . . ?
C24 C25 C26 119.0(2) . . ?
O2 C16 C30 120.2(2) . . ?
O2 C16 C17 120.9(2) . . ?
C17 C16 C30 118.8(2) . . ?
C29 C30 C16 120.1(2) . . ?
C29 C30 H30 120.0 . . ?
C16 C30 H30 120.0 . . ?
C16 C17 H17 119.8 . . ?
C18 C17 C16 120.3(2) . . ?
C18 C17 H17 119.8 . . ?
O3 C18 C19 119.0(2) . . ?
O3 C18 C17 119.4(2) . . ?
C17 C18 C19 121.5(2) . . ?
N2 C10 H10A 109.3 . . ?
N2 C10 H10B 109.3 . . ?
N2 C10 C11 111.7(2) . . ?
H10A C10 H10B 107.9 . . ?
C11 C10 H10A 109.3 . . ?
C11 C10 H10B 109.3 . . ?
C15 C6 H6 106.7 . . ?
C15 C6 C5 113.0(2) . . ?
C5 C6 H6 106.7 . . ?
C7 C6 C15 109.8(2) . . ?
C7 C6 H6 106.7 . . ?
C7 C6 C5 113.5(2) . . ?
C25 C24 H24 119.4 . . ?
C23 C24 C25 121.1(2) . . ?
C23 C24 H24 119.4 . . ?
C10 C11 H11A 109.4 . . ?
C10 C11 H11B 109.4 . . ?
C10 C11 C12 111.2(2) . . ?
H11A C11 H11B 108.0 . . ?
C12 C11 H11A 109.4 . . ?
C12 C11 H11B 109.4 . . ?
N1 C5 C6 109.9(2) . . ?
N1 C5 H5 108.1 . . ?
N1 C5 C4 111.1(2) . . ?
C6 C5 H5 108.1 . . ?
C4 C5 C6 111.6(2) . . ?
C4 C5 H5 108.1 . . ?
C26 C27 H27 119.7 . . ?
C28 C27 C26 120.7(2) . . ?
C28 C27 H27 119.7 . . ?
H8A C8 H8B 108.1 . . ?
C9 C8 H8A 109.5 . . ?
C9 C8 H8B 109.5 . . ?
C9 C8 C7 110.8(2) . . ?
C7 C8 H8A 109.5 . . ?
C7 C8 H8B 109.5 . . ?
C15 C13 H13 107.3 . . ?
C14 C13 C15 111.23(19) . . ?
C14 C13 H13 107.3 . . ?
C14 C13 C12 111.5(2) . . ?
C12 C13 C15 111.9(2) . . ?
C12 C13 H13 107.3 . . ?
N1 C14 C13 113.2(2) . . ?
N1 C14 H14A 108.9 . . ?
N1 C14 H14B 108.9 . . ?
C13 C14 H14A 108.9 . . ?
C13 C14 H14B 108.9 . . ?
H14A C14 H14B 107.8 . . ?
C11 C12 C13 111.6(2) . . ?
C11 C12 H12A 109.3 . . ?
C11 C12 H12B 109.3 . . ?
C13 C12 H12A 109.3 . . ?
C13 C12 H12B 109.3 . . ?
H12A C12 H12B 108.0 . . ?
N2 C9 C8 110.2(2) . . ?
N2 C9 H9A 109.6 . . ?
N2 C9 H9B 109.6 . . ?
C8 C9 H9A 109.6 . . ?
C8 C9 H9B 109.6 . . ?
H9A C9 H9B 108.1 . . ?
C24 C23 C22A 126.8(4) . . ?
C24 C23 C22B 107.4(6) . . ?
C28 C23 C24 119.3(3) . . ?
C28 C23 C22A 113.9(4) . . ?
C28 C23 C22B 130.0(5) . . ?
N1 C1 C2 118.5(3) . . ?
O1 C1 N1 121.8(3) . . ?
O1 C1 C2 119.7(3) . . ?
C6 C7 H7A 109.3 . . ?
C6 C7 H7B 109.3 . . ?
C8 C7 C6 111.8(2) . . ?
C8 C7 H7A 109.3 . . ?
C8 C7 H7B 109.3 . . ?
H7A C7 H7B 107.9 . . ?
C27 C28 H28 119.7 . . ?
C23 C28 C27 120.6(3) . . ?
C23 C28 H28 119.7 . . ?
C5 C4 H4A 109.5 . . ?
C5 C4 H4B 109.5 . . ?
H4A C4 H4B 108.1 . . ?
C3 C4 C5 110.7(3) . . ?
C3 C4 H4A 109.5 . . ?
C3 C4 H4B 109.5 . . ?
O6 C31 H31A 109.5 . . ?
O6 C31 H31B 109.5 . . ?
O6 C31 H31C 109.5 . . ?
H31A C31 H31B 109.5 . . ?
H31A C31 H31C 109.5 . . ?
H31B C31 H31C 109.5 . . ?
C1 C2 H2A 108.8 . . ?
C1 C2 H2B 108.8 . . ?
H2A C2 H2B 107.7 . . ?
C3 C2 C1 113.8(3) . . ?
C3 C2 H2A 108.8 . . ?
C3 C2 H2B 108.8 . . ?
C4 C3 C2 109.6(3) . . ?
C4 C3 H3A 109.7 . . ?
C4 C3 H3B 109.7 . . ?
C2 C3 H3A 109.7 . . ?
C2 C3 H3B 109.7 . . ?
H3A C3 H3B 108.2 . . ?
O4A C20A C19 124.2(9) . . ?
O4A C20A C21A 119.6(9) . . ?
C19 C20A C21A 116.2(7) . . ?
C20A C21A H21A 109.8 . . ?
C20A C21A H21B 109.8 . . ?
C20A C21A C22A 109.3(6) . . ?
H21A C21A H21B 108.3 . . ?
C22A C21A H21A 109.8 . . ?
C22A C21A H21B 109.8 . . ?
O7 C22A C23 102.7(4) . . ?
O7 C22A C21A 112.9(6) . . ?
O7 C22A H22A 108.4 . . ?
C23 C22A H22A 108.4 . . ?
C21A C22A C23 115.8(6) . . ?
C21A C22A H22A 108.4 . . ?
O7 C22B C23 109.5(7) . . ?
O7 C22B H22B 108.9 . . ?
O7 C22B C21B 113.8(11) . . ?
C23 C22B H22B 108.9 . . ?
C21B C22B C23 106.5(11) . . ?
C21B C22B H22B 108.9 . . ?
C22B C21B H21C 109.2 . . ?
C22B C21B H21D 109.2 . . ?
H21C C21B H21D 107.9 . . ?
C20B C21B C22B 111.9(10) . . ?
C20B C21B H21C 109.2 . . ?
C20B C21B H21D 109.2 . . ?
C19 C20B C21B 117.2(13) . . ?
O4B C20B C19 119.4(17) . . ?
O4B C20B C21B 123.1(17) . . ?

loop_
_geom_bond_atom_site_label_1
_geom_bond_atom_site_label_2
_geom_bond_distance
_geom_bond_site_symmetry_2
_geom_bond_publ_flag
O2 C16 1.307(3) . ?
O5 H5A 0.8384 . ?
O5 C25 1.349(3) . ?
O6 C26 1.360(3) . ?
O6 C31 1.429(3) . ?
O7 C29 1.364(3) . ?
O7 C22A 1.448(5) . ?
O7 C22B 1.323(9) . ?
O3 H3 0.9018 . ?
O3 C18 1.354(3) . ?
N2 H2 1.0156 . ?
N2 C15 1.514(3) . ?
N2 C10 1.500(3) . ?
N2 C9 1.505(3) . ?
N1 C5 1.483(3) . ?
N1 C14 1.465(3) . ?
N1 C1 1.362(4) . ?
O4A C20A 1.278(12) . ?
O1 C1 1.219(4) . ?
C26 C25 1.406(3) . ?
C26 C27 1.387(4) . ?
C15 H15 0.9900 . ?
C15 C6 1.531(3) . ?
C15 C13 1.529(4) . ?
C19 C29 1.412(3) . ?
C19 C18 1.427(4) . ?
C19 C20A 1.424(11) . ?
C19 C20B 1.463(19) . ?
C29 C30 1.371(3) . ?
C25 C24 1.390(4) . ?
C16 C30 1.415(3) . ?
C16 C17 1.414(4) . ?
C30 H30 0.9400 . ?
C17 H17 0.9400 . ?
C17 C18 1.369(4) . ?
C10 H10A 0.9800 . ?
C10 H10B 0.9800 . ?
C10 C11 1.506(4) . ?
C6 H6 0.9900 . ?
C6 C5 1.537(4) . ?
C6 C7 1.528(4) . ?
C24 H24 0.9400 . ?
C24 C23 1.390(4) . ?
C11 H11A 0.9800 . ?
C11 H11B 0.9800 . ?
C11 C12 1.525(4) . ?
C5 H5 0.9900 . ?
C5 C4 1.519(3) . ?
C27 H27 0.9400 . ?
C27 C28 1.383(4) . ?
C8 H8A 0.9800 . ?
C8 H8B 0.9800 . ?
C8 C9 1.520(4) . ?
C8 C7 1.525(5) . ?
C13 H13 0.9900 . ?
C13 C14 1.522(3) . ?
C13 C12 1.527(4) . ?
C14 H14A 0.9800 . ?
C14 H14B 0.9800 . ?
C12 H12A 0.9800 . ?
C12 H12B 0.9800 . ?
C9 H9A 0.9800 . ?
C9 H9B 0.9800 . ?
C23 C28 1.375(5) . ?
C23 C22A 1.546(6) . ?
C23 C22B 1.537(11) . ?
C1 C2 1.517(4) . ?
C7 H7A 0.9800 . ?
C7 H7B 0.9800 . ?
C28 H28 0.9400 . ?
C4 H4A 0.9800 . ?
C4 H4B 0.9800 . ?
C4 C3 1.502(5) . ?
C31 H31A 0.9700 . ?
C31 H31B 0.9700 . ?
C31 H31C 0.9700 . ?
C2 H2A 0.9800 . ?
C2 H2B 0.9800 . ?
C2 C3 1.515(5) . ?
C3 H3A 0.9800 . ?
C3 H3B 0.9800 . ?
C20A C21A 1.509(12) . ?
C21A H21A 0.9800 . ?
C21A H21B 0.9800 . ?
C21A C22A 1.524(10) . ?
C22A H22A 0.9900 . ?
C22B H22B 0.9900 . ?
C22B C21B 1.506(16) . ?
C21B H21C 0.9800 . ?
C21B H21D 0.9800 . ?
C21B C20B 1.49(2) . ?
C20B O4B 1.19(2) . ?

loop_
_geom_hbond_atom_site_label_D
_geom_hbond_atom_site_label_H
_geom_hbond_atom_site_label_A
_geom_hbond_distance_DH
_geom_hbond_distance_HA
_geom_hbond_distance_DA
_geom_hbond_angle_DHA
_geom_hbond_site_symmetry_A
_geom_hbond_publ_flag
O5 H5A O2 0.84 1.75 2.589(2) 173.8 1_545 yes
O3 H3 O4A 0.90 1.70 2.576(9) 161.7 . yes
O3 H3 O4B 0.90 1.80 2.637(18) 153.4 . yes
N2 H2 O2 1.02 1.76 2.687(3) 149.2 . yes

loop_
_geom_torsion_atom_site_label_1
_geom_torsion_atom_site_label_2
_geom_torsion_atom_site_label_3
_geom_torsion_atom_site_label_4
_geom_torsion
_geom_torsion_site_symmetry_1
_geom_torsion_site_symmetry_2
_geom_torsion_site_symmetry_3
_geom_torsion_site_symmetry_4
_geom_torsion_publ_flag
O2 C16 C30 C29 -173.7(2) . . . . ?
O2 C16 C17 C18 175.1(2) . . . . ?
O5 C25 C24 C23 -179.4(3) . . . . ?
O6 C26 C25 O5 -1.2(3) . . . . ?
O6 C26 C25 C24 179.4(2) . . . . ?
O6 C26 C27 C28 -179.2(2) . . . . ?
O7 C29 C30 C16 177.2(2) . . . . ?
O7 C22B C21B C20B 47.3(19) . . . . ?
N2 C15 C6 C5 -72.2(3) . . . . ?
N2 C15 C6 C7 55.6(3) . . . . ?
N2 C15 C13 C14 73.5(2) . . . . ?
N2 C15 C13 C12 -52.0(3) . . . . ?
N2 C10 C11 C12 56.6(3) . . . . ?
N1 C5 C4 C3 49.2(3) . . . . ?
N1 C1 C2 C3 -23.1(5) . . . . ?
O4A C20A C21A C22A -148.1(8) . . . . ?
O1 C1 C2 C3 159.9(4) . . . . ?
C26 C25 C24 C23 0.0(4) . . . . ?
C26 C27 C28 C23 -0.3(4) . . . . ?
C15 N2 C10 C11 -56.8(3) . . . . ?
C15 N2 C9 C8 58.3(3) . . . . ?
C15 C6 C5 N1 -52.0(3) . . . . ?
C15 C6 C5 C4 -175.7(2) . . . . ?
C15 C6 C7 C8 -54.7(3) . . . . ?
C15 C13 C14 N1 51.4(3) . . . . ?
C15 C13 C12 C11 51.9(3) . . . . ?
C19 C29 C30 C16 -2.6(4) . . . . ?
C19 C20A C21A C22A 31.7(8) . . . . ?
C29 O7 C22A C23 170.7(3) . . . . ?
C29 O7 C22A C21A 45.3(9) . . . . ?
C29 O7 C22B C23 -168.5(6) . . . . ?
C29 O7 C22B C21B -49.3(17) . . . . ?
C29 C19 C18 O3 -178.4(2) . . . . ?
C29 C19 C18 C17 2.5(4) . . . . ?
C29 C19 C20A O4A 179.3(6) . . . . ?
C29 C19 C20A C21A -0.5(8) . . . . ?
C29 C19 C20B C21B -8.7(13) . . . . ?
C29 C19 C20B O4B 176.9(10) . . . . ?
C25 C26 C27 C28 0.2(4) . . . . ?
C25 C24 C23 C28 -0.1(4) . . . . ?
C25 C24 C23 C22A -179.3(4) . . . . ?
C25 C24 C23 C22B 161.4(6) . . . . ?
C16 C17 C18 O3 -179.3(2) . . . . ?
C16 C17 C18 C19 -0.1(4) . . . . ?
C30 C16 C17 C18 -3.6(3) . . . . ?
C17 C16 C30 C29 4.9(3) . . . . ?
C18 C19 C29 O7 179.1(2) . . . . ?
C18 C19 C29 C30 -1.1(4) . . . . ?
C18 C19 C20A O4A -11.5(9) . . . . ?
C18 C19 C20A C21A 168.6(5) . . . . ?
C18 C19 C20B C21B -176.4(8) . . . . ?
C18 C19 C20B O4B 9.2(16) . . . . ?
C10 N2 C15 C6 179.04(19) . . . . ?
C10 N2 C15 C13 54.2(2) . . . . ?
C10 N2 C9 C8 -177.9(2) . . . . ?
C10 C11 C12 C13 -54.1(3) . . . . ?
C6 C15 C13 C14 -51.3(3) . . . . ?
C6 C15 C13 C12 -176.8(2) . . . . ?
C6 C5 C4 C3 172.2(2) . . . . ?
C24 C23 C28 C27 0.3(5) . . . . ?
C24 C23 C22A O7 -107.2(4) . . . . ?
C24 C23 C22A C21A 16.3(10) . . . . ?
C24 C23 C22B O7 -136.2(9) . . . . ?
C24 C23 C22B C21B 100.3(12) . . . . ?
C5 N1 C14 C13 -53.3(3) . . . . ?
C5 N1 C1 O1 -171.8(3) . . . . ?
C5 N1 C1 C2 11.3(4) . . . . ?
C5 C6 C7 C8 72.8(3) . . . . ?
C5 C4 C3 C2 -62.6(3) . . . . ?
C27 C26 C25 O5 179.4(2) . . . . ?
C27 C26 C25 C24 0.0(3) . . . . ?
C13 C15 C6 C5 53.0(3) . . . . ?
C13 C15 C6 C7 -179.2(2) . . . . ?
C14 N1 C5 C6 52.4(3) . . . . ?
C14 N1 C5 C4 176.3(2) . . . . ?
C14 N1 C1 O1 -12.6(4) . . . . ?
C14 N1 C1 C2 170.5(3) . . . . ?
C14 C13 C12 C11 -73.4(3) . . . . ?
C12 C13 C14 N1 177.1(2) . . . . ?
C9 N2 C15 C6 -58.2(3) . . . . ?
C9 N2 C15 C13 176.93(19) . . . . ?
C9 N2 C10 C11 179.8(2) . . . . ?
C9 C8 C7 C6 55.9(3) . . . . ?
C23 C22B C21B C20B 168.1(9) . . . . ?
C1 N1 C5 C6 -148.2(3) . . . . ?
C1 N1 C5 C4 -24.2(4) . . . . ?
C1 N1 C14 C13 145.5(2) . . . . ?
C1 C2 C3 C4 48.5(4) . . . . ?
C7 C6 C5 N1 -177.9(2) . . . . ?
C7 C6 C5 C4 58.5(3) . . . . ?
C7 C8 C9 N2 -56.9(3) . . . . ?
C28 C23 C22A O7 73.5(6) . . . . ?
C28 C23 C22A C21A -162.9(7) . . . . ?
C28 C23 C22B O7 22.6(15) . . . . ?
C28 C23 C22B C21B -100.9(9) . . . . ?
C31 O6 C26 C25 -179.6(2) . . . . ?
C31 O6 C26 C27 -0.2(4) . . . . ?
C20A C19 C29 O7 -11.4(6) . . . . ?
C20A C19 C29 C30 168.4(5) . . . . ?
C20A C19 C18 O3 12.0(6) . . . . ?
C20A C19 C18 C17 -167.2(5) . . . . ?
C20A C21A C22A O7 -54.0(10) . . . . ?
C20A C21A C22A C23 -172.0(6) . . . . ?
C22A O7 C29 C19 -12.0(5) . . . . ?
C22A O7 C29 C30 168.2(4) . . . . ?
C22A C23 C28 C27 179.6(4) . . . . ?
C22B O7 C29 C19 19.9(9) . . . . ?
C22B O7 C29 C30 -159.9(9) . . . . ?
C22B C23 C28 C27 -156.5(8) . . . . ?
C22B C21B C20B C19 -18.3(16) . . . . ?
C22B C21B C20B O4B 155.8(14) . . . . ?
C20B C19 C29 O7 10.5(8) . . . . ?
C20B C19 C29 C30 -169.7(7) . . . . ?
C20B C19 C18 O3 -10.6(8) . . . . ?
C20B C19 C18 C17 170.2(8) . . . . ?
